data_4514119
loop_
_publ_author_name
'Zhang, Hongwei'
'Mu\~niz, Kilian'

_publ_section_title
;
 Selective Piperidine Synthesis Exploiting Iodine-Catalyzed Csp3--H
 Amination under Visible Light
;
_journal_issue 6
_journal_name_full 'ACS Catalysis'
_journal_page_first 4122
_journal_paper_doi 10.1021/acscatal.7b00928
_journal_volume 7
_journal_year 2017
_chemical_formula_sum 'C19 H22 N2 O4 S'
_chemical_formula_weight 374.44
_space_group_IT_number 60
_space_group_name_Hall '-P 2n 2ab'
_symmetry_cell_setting orthorhombic
_symmetry_space_group_name_Hall '-P 2n 2ab'
_symmetry_space_group_name_H-M 'P b c n'
_atom_sites_solution_hydrogens geom
_audit_creation_method SHELXL-2014/7
_cell_angle_alpha 90
_cell_angle_beta 90
_cell_angle_gamma 90
_cell_formula_units_Z 8
_cell_length_a 16.4786(7)
_cell_length_b 7.7790(4)
_cell_length_c 28.3488(15)
_cell_measurement_reflns_used 2450
_cell_measurement_temperature 100(2)
_cell_measurement_theta_max 25.73
_cell_measurement_theta_min 2.86
_cell_volume 3633.9(3)
_computing_cell_refinement 'Bruker APEX2 v2011.4-0'
_computing_data_collection 'Bruker APEX2 v2011.4-0'
_computing_data_reduction 'Bruker SAINT V7.60A'
_computing_molecular_graphics 'Bruker SHELXTL'
_computing_publication_material 'Bruker SHELXTL'
_computing_structure_refinement 'SHELXL-2014 (Sheldrick, 2014)'
_computing_structure_solution Sir2011
_diffrn_ambient_temperature 100(2)
_diffrn_detector_area_resol_mean 512
_diffrn_detector_type '4K CCD area detector APEX II'
_diffrn_measured_fraction_theta_full 0.987
_diffrn_measured_fraction_theta_max 0.982
_diffrn_measurement_device_type 'APEX DUO Kappa 4-axis goniometer'
_diffrn_measurement_method
;
 Fullsphere data collection, phi and omega scans
;
_diffrn_measurement_specimen_support 'magnetic support with MicroMount'
_diffrn_radiation_monochromator 'Quazar MX Multilayer Optics'
_diffrn_radiation_type MoK\a
_diffrn_radiation_wavelength 0.71073
_diffrn_reflns_av_R_equivalents 0.0672
_diffrn_reflns_av_unetI/netI 0.0585
_diffrn_reflns_Laue_measured_fraction_full 0.987
_diffrn_reflns_Laue_measured_fraction_max 0.982
_diffrn_reflns_limit_h_max 20
_diffrn_reflns_limit_h_min -19
_diffrn_reflns_limit_k_max 7
_diffrn_reflns_limit_k_min -9
_diffrn_reflns_limit_l_max 34
_diffrn_reflns_limit_l_min -23
_diffrn_reflns_number 18028
_diffrn_reflns_point_group_measured_fraction_full 0.987
_diffrn_reflns_point_group_measured_fraction_max 0.982
_diffrn_reflns_theta_full 25.242
_diffrn_reflns_theta_max 25.758
_diffrn_reflns_theta_min 1.895
_diffrn_source 'Microfocus source E025 IuS'
_diffrn_source_current 0.6
_diffrn_source_power 50
_diffrn_source_size '0.2 mm x 0.2 mm fine focus'
_diffrn_source_type 'Bruker APEX DUO'
_exptl_absorpt_coefficient_mu 0.205
_exptl_absorpt_correction_T_max 0.992
_exptl_absorpt_correction_T_min 0.892
_exptl_absorpt_correction_type empirical
_exptl_absorpt_process_details
; 
 SADABS Version 2008/1 Bruker-Nonius
 Blessing, Acta Cryst. (1995) A51 33-38
;
_exptl_crystal_colour colourless
_exptl_crystal_density_diffrn 1.369
_exptl_crystal_description plate
_exptl_crystal_F_000 1584
_exptl_crystal_size_max 0.20
_exptl_crystal_size_mid 0.08
_exptl_crystal_size_min 0.04
_refine_diff_density_max 0.277
_refine_diff_density_min -0.380
_refine_diff_density_rms 0.058
_refine_ls_extinction_method none
_refine_ls_goodness_of_fit_ref 1.018
_refine_ls_hydrogen_treatment constr
_refine_ls_matrix_type full
_refine_ls_number_parameters 237
_refine_ls_number_reflns 3426
_refine_ls_number_restraints 0
_refine_ls_restrained_S_all 1.018
_refine_ls_R_factor_all 0.0673
_refine_ls_R_factor_gt 0.0415
_refine_ls_shift/su_max 0.001
_refine_ls_shift/su_mean 0.000
_refine_ls_structure_factor_coef Fsqd
_refine_ls_weighting_details 'w=1/[\s^2^(Fo^2^)+(0.0384P)^2^+1.4011P] where P=(Fo^2^+2Fc^2^)/3'
_refine_ls_weighting_scheme calc
_refine_ls_wR_factor_gt 0.0881
_refine_ls_wR_factor_ref 0.0992
_reflns_Friedel_coverage 0.000
_reflns_number_gt 2483
_reflns_number_total 3426
_reflns_threshold_expression 'I > 2\s(I)'
_cod_data_source_file cs7b00928_si_002.cif
_cod_data_source_block mo_ZHW3b_0m
_cod_depositor_comments
;
The following automatic conversions were performed:

'_symmetry_cell_setting' value 'Orthorhombic' changed to
'orthorhombic' according to
/home/data/users/saulius/crontab/automatic-downloads/rss-feeds/ACS/lib/dictionaries/cif_core.dic
dictionary named 'cif_core.dic' version 2.4.2 from 2011-04-26.

Automatic conversion script
Id: cif_fix_values 4973 2017-02-22 13:04:09Z antanas 

 Adding full bibliography for 4514118--4514119.cif.
;
_cod_original_sg_symbol_H-M Pbcn
_cod_database_code 4514119
_shelx_shelxl_version_number 2014/7
_shelx_space_group_comment
;
The symmetry employed for this shelxl refinement is uniquely defined
by the following loop, which should always be used as a source of
symmetry information in preference to the above space-group names.
They are only intended as comments.
;
_shelx_estimated_absorpt_t_min 0.960
_shelx_estimated_absorpt_t_max 0.992

loop_
_space_group_symop_operation_xyz
'x, y, z'
'-x+1/2, -y+1/2, z+1/2'
'-x, y, -z+1/2'
'x+1/2, -y+1/2, -z'
'-x, -y, -z'
'x-1/2, y-1/2, -z-1/2'
'x, -y, z-1/2'
'-x-1/2, y-1/2, z'

loop_
_atom_site_label
_atom_site_type_symbol
_atom_site_fract_x
_atom_site_fract_y
_atom_site_fract_z
_atom_site_U_iso_or_equiv
_atom_site_adp_type
_atom_site_occupancy
_atom_site_site_symmetry_order
_atom_site_calc_flag
_atom_site_refinement_flags_posn
_atom_site_refinement_flags_adp
S1 S 0.60329(3) 1.04675(7) 0.40571(2) 0.01488(15) Uani 1 1 d . .
N1 N 0.58678(9) 0.9049(2) 0.36547(5) 0.0136(4) Uani 1 1 d . .
N2 N 0.76511(11) 0.6809(3) 0.56575(6) 0.0235(5) Uani 1 1 d . .
O1 O 0.52658(8) 1.1058(2) 0.42280(5) 0.0197(4) Uani 1 1 d . .
O2 O 0.66194(8) 1.1678(2) 0.38854(5) 0.0203(4) Uani 1 1 d . .
O3 O 0.72211(10) 0.6090(3) 0.59505(5) 0.0363(5) Uani 1 1 d . .
O4 O 0.83958(9) 0.6773(2) 0.56636(5) 0.0297(4) Uani 1 1 d . .
C1 C 0.50555(11) 0.8327(3) 0.35570(7) 0.0159(5) Uani 1 1 d . .
H1A H 0.4868 0.8738 0.3245 0.019 Uiso 1 1 calc R U
H1B H 0.4669 0.8752 0.3797 0.019 Uiso 1 1 calc R U
C2 C 0.50517(12) 0.6368(3) 0.35601(7) 0.0177(5) Uani 1 1 d . .
C3 C 0.57216(12) 0.5745(3) 0.32252(7) 0.0214(5) Uani 1 1 d . .
H3A H 0.5755 0.4475 0.3241 0.026 Uiso 1 1 calc R U
H3B H 0.5576 0.6063 0.2898 0.026 Uiso 1 1 calc R U
C4 C 0.65482(12) 0.6504(3) 0.33443(7) 0.0198(5) Uani 1 1 d . .
H4A H 0.6950 0.6102 0.3109 0.024 Uiso 1 1 calc R U
H4B H 0.6721 0.6077 0.3658 0.024 Uiso 1 1 calc R U
C5 C 0.65464(11) 0.8469(3) 0.33507(7) 0.0150(5) Uani 1 1 d . .
H5 H 0.7062 0.8846 0.3505 0.018 Uiso 1 1 calc R U
C6 C 0.65169(11) 0.9314(3) 0.28635(7) 0.0149(5) Uani 1 1 d . .
C7 C 0.60433(12) 1.0750(3) 0.27717(7) 0.0181(5) Uani 1 1 d . .
H7 H 0.5706 1.1198 0.3014 0.022 Uiso 1 1 calc R U
C8 C 0.60524(12) 1.1548(3) 0.23321(7) 0.0215(5) Uani 1 1 d . .
H8 H 0.5725 1.2533 0.2277 0.026 Uiso 1 1 calc R U
C9 C 0.65384(12) 1.0903(3) 0.19751(7) 0.0228(6) Uani 1 1 d . .
H9 H 0.6541 1.1430 0.1673 0.027 Uiso 1 1 calc R U
C10 C 0.70196(13) 0.9486(3) 0.20636(7) 0.0254(6) Uani 1 1 d . .
H10 H 0.7358 0.9043 0.1821 0.030 Uiso 1 1 calc R U
C11 C 0.70142(12) 0.8703(3) 0.25027(7) 0.0217(5) Uani 1 1 d . .
H11 H 0.7354 0.7738 0.2559 0.026 Uiso 1 1 calc R U
C12 C 0.42224(13) 0.5762(3) 0.33821(8) 0.0265(6) Uani 1 1 d . .
H12A H 0.4196 0.4504 0.3397 0.040 Uiso 1 1 calc R U
H12B H 0.4146 0.6139 0.3055 0.040 Uiso 1 1 calc R U
H12C H 0.3794 0.6254 0.3580 0.040 Uiso 1 1 calc R U
C13 C 0.51831(14) 0.5677(3) 0.40624(7) 0.0235(5) Uani 1 1 d . .
H13A H 0.5202 0.4418 0.4055 0.035 Uiso 1 1 calc R U
H13B H 0.4735 0.6051 0.4265 0.035 Uiso 1 1 calc R U
H13C H 0.5696 0.6122 0.4188 0.035 Uiso 1 1 calc R U
C14 C 0.65132(12) 0.9378(3) 0.45345(7) 0.0145(5) Uani 1 1 d . .
C15 C 0.60428(12) 0.8683(3) 0.48931(7) 0.0188(5) Uani 1 1 d . .
H15 H 0.5468 0.8781 0.4882 0.023 Uiso 1 1 calc R U
C16 C 0.64143(12) 0.7845(3) 0.52675(7) 0.0194(5) Uani 1 1 d . .
H16 H 0.6103 0.7365 0.5517 0.023 Uiso 1 1 calc R U
C17 C 0.72512(12) 0.7732(3) 0.52661(7) 0.0180(5) Uani 1 1 d . .
C18 C 0.77308(12) 0.8423(3) 0.49154(7) 0.0177(5) Uani 1 1 d . .
H18 H 0.8305 0.8330 0.4929 0.021 Uiso 1 1 calc R U
C19 C 0.73540(12) 0.9255(3) 0.45443(7) 0.0164(5) Uani 1 1 d . .
H19 H 0.7669 0.9740 0.4297 0.020 Uiso 1 1 calc R U

loop_
_atom_site_aniso_label
_atom_site_aniso_U_11
_atom_site_aniso_U_22
_atom_site_aniso_U_33
_atom_site_aniso_U_23
_atom_site_aniso_U_13
_atom_site_aniso_U_12
S1 0.0173(3) 0.0123(3) 0.0151(3) -0.0005(2) 0.0006(2) 0.0005(2)
N1 0.0127(8) 0.0150(12) 0.0132(9) -0.0020(7) 0.0007(7) -0.0002(8)
N2 0.0327(12) 0.0204(13) 0.0173(10) -0.0037(8) -0.0056(8) 0.0023(10)
O1 0.0201(8) 0.0186(10) 0.0202(8) -0.0031(6) 0.0025(6) 0.0065(7)
O2 0.0233(8) 0.0174(10) 0.0200(8) 0.0020(6) -0.0014(6) -0.0056(7)
O3 0.0428(10) 0.0468(14) 0.0192(8) 0.0131(8) 0.0012(7) -0.0005(9)
O4 0.0277(9) 0.0298(12) 0.0317(10) 0.0013(8) -0.0106(7) 0.0033(8)
C1 0.0113(10) 0.0212(15) 0.0151(10) 0.0007(9) 0.0001(8) -0.0002(10)
C2 0.0207(11) 0.0126(14) 0.0197(11) -0.0017(9) 0.0024(9) -0.0023(10)
C3 0.0298(12) 0.0156(15) 0.0188(11) -0.0022(9) 0.0022(9) 0.0010(11)
C4 0.0211(11) 0.0184(16) 0.0199(12) 0.0025(9) 0.0039(9) 0.0083(10)
C5 0.0098(10) 0.0196(15) 0.0156(11) -0.0021(9) 0.0004(8) 0.0033(10)
C6 0.0110(10) 0.0175(15) 0.0162(11) -0.0020(9) -0.0017(8) -0.0042(10)
C7 0.0143(10) 0.0221(15) 0.0178(11) 0.0015(9) 0.0014(8) -0.0002(10)
C8 0.0183(11) 0.0217(16) 0.0246(12) 0.0058(10) -0.0037(9) -0.0021(11)
C9 0.0239(12) 0.0289(17) 0.0156(11) 0.0038(10) -0.0018(9) -0.0104(11)
C10 0.0275(12) 0.0305(18) 0.0180(11) -0.0044(10) 0.0077(9) -0.0029(12)
C11 0.0207(11) 0.0230(16) 0.0213(12) -0.0013(10) 0.0029(9) 0.0020(11)
C12 0.0271(12) 0.0249(17) 0.0274(13) -0.0064(11) 0.0034(10) -0.0087(12)
C13 0.0323(12) 0.0145(15) 0.0236(12) 0.0031(10) 0.0049(10) -0.0009(11)
C14 0.0185(10) 0.0117(14) 0.0133(10) -0.0024(9) -0.0004(8) 0.0014(10)
C15 0.0168(11) 0.0206(15) 0.0189(11) -0.0037(9) 0.0012(9) -0.0013(10)
C16 0.0244(12) 0.0193(16) 0.0145(11) -0.0022(9) 0.0028(9) -0.0012(10)
C17 0.0254(12) 0.0137(15) 0.0147(11) -0.0030(9) -0.0043(9) 0.0026(10)
C18 0.0185(11) 0.0150(14) 0.0194(11) -0.0046(9) -0.0014(9) -0.0003(10)
C19 0.0190(11) 0.0144(14) 0.0158(10) -0.0018(9) 0.0029(8) -0.0019(10)

loop_
_atom_type_symbol
_atom_type_description
_atom_type_scat_dispersion_real
_atom_type_scat_dispersion_imag
_atom_type_scat_source
C C 0.0033 0.0016 'International Tables Vol C Tables 4.2.6.8 and 6.1.1.4'
H H 0.0000 0.0000 'International Tables Vol C Tables 4.2.6.8 and 6.1.1.4'
N N 0.0061 0.0033 'International Tables Vol C Tables 4.2.6.8 and 6.1.1.4'
O O 0.0106 0.0060 'International Tables Vol C Tables 4.2.6.8 and 6.1.1.4'
S S 0.1246 0.1234 'International Tables Vol C Tables 4.2.6.8 and 6.1.1.4'

loop_
_geom_angle_atom_site_label_1
_geom_angle_atom_site_label_2
_geom_angle_atom_site_label_3
_geom_angle
O1 S1 O2 120.00(10)
O1 S1 N1 108.11(8)
O2 S1 N1 108.84(9)
O1 S1 C14 106.75(9)
O2 S1 C14 105.70(9)
N1 S1 C14 106.69(10)
C1 N1 C5 117.30(16)
C1 N1 S1 123.12(13)
C5 N1 S1 119.54(13)
O3 N2 O4 123.90(19)
O3 N2 C17 118.20(18)
O4 N2 C17 117.88(18)
N1 C1 C2 112.52(17)
C1 C2 C12 108.05(18)
C1 C2 C3 108.03(18)
C12 C2 C3 109.91(17)
C1 C2 C13 110.76(18)
C12 C2 C13 108.86(18)
C3 C2 C13 111.17(18)
C4 C3 C2 112.56(18)
C3 C4 C5 112.89(18)
N1 C5 C4 108.24(17)
N1 C5 C6 111.71(17)
C4 C5 C6 114.75(18)
C7 C6 C11 117.9(2)
C7 C6 C5 122.21(18)
C11 C6 C5 119.80(19)
C6 C7 C8 121.4(2)
C9 C8 C7 119.9(2)
C10 C9 C8 119.2(2)
C9 C10 C11 120.7(2)
C10 C11 C6 120.9(2)
C15 C14 C19 121.05(19)
C15 C14 S1 119.55(15)
C19 C14 S1 119.40(15)
C14 C15 C16 119.78(19)
C17 C16 C15 117.9(2)
C18 C17 C16 123.3(2)
C18 C17 N2 118.39(18)
C16 C17 N2 118.30(19)
C17 C18 C19 118.28(19)
C18 C19 C14 119.69(19)

loop_
_geom_bond_atom_site_label_1
_geom_bond_atom_site_label_2
_geom_bond_distance
S1 O1 1.4294(14)
S1 O2 1.4344(15)
S1 N1 1.6101(17)
S1 C14 1.782(2)
N1 C1 1.478(2)
N1 C5 1.482(2)
N2 O3 1.227(2)
N2 O4 1.228(2)
N2 C17 1.477(3)
C1 C2 1.524(3)
C2 C12 1.531(3)
C2 C3 1.535(3)
C2 C13 1.538(3)
C3 C4 1.523(3)
C4 C5 1.529(3)
C5 C6 1.531(3)
C6 C7 1.387(3)
C6 C11 1.394(3)
C7 C8 1.392(3)
C8 C9 1.385(3)
C9 C10 1.381(3)
C10 C11 1.386(3)
C14 C15 1.388(3)
C14 C19 1.389(3)
C15 C16 1.388(3)
C16 C17 1.382(3)
C17 C18 1.379(3)
C18 C19 1.383(3)

loop_
_geom_torsion_atom_site_label_1
_geom_torsion_atom_site_label_2
_geom_torsion_atom_site_label_3
_geom_torsion_atom_site_label_4
_geom_torsion
O1 S1 N1 C1 -9.57(19)
O2 S1 N1 C1 -141.44(16)
C14 S1 N1 C1 104.93(17)
O1 S1 N1 C5 167.98(15)
O2 S1 N1 C5 36.11(18)
C14 S1 N1 C5 -77.52(17)
C5 N1 C1 C2 54.8(2)
S1 N1 C1 C2 -127.64(17)
N1 C1 C2 C12 -171.45(16)
N1 C1 C2 C3 -52.6(2)
N1 C1 C2 C13 69.4(2)
C1 C2 C3 C4 54.6(2)
C12 C2 C3 C4 172.24(19)
C13 C2 C3 C4 -67.2(3)
C2 C3 C4 C5 -56.1(2)
C1 N1 C5 C4 -51.6(2)
S1 N1 C5 C4 130.71(16)
C1 N1 C5 C6 75.7(2)
S1 N1 C5 C6 -102.01(18)
C3 C4 C5 N1 51.1(2)
C3 C4 C5 C6 -74.4(2)
N1 C5 C6 C7 15.4(3)
C4 C5 C6 C7 139.1(2)
N1 C5 C6 C11 -168.49(19)
C4 C5 C6 C11 -44.8(3)
C11 C6 C7 C8 0.9(3)
C5 C6 C7 C8 177.04(19)
C6 C7 C8 C9 0.3(3)
C7 C8 C9 C10 -1.0(3)
C8 C9 C10 C11 0.5(3)
C9 C10 C11 C6 0.7(3)
C7 C6 C11 C10 -1.4(3)
C5 C6 C11 C10 -177.7(2)
O1 S1 C14 C15 24.3(2)
O2 S1 C14 C15 153.14(18)
N1 S1 C14 C15 -91.11(19)
O1 S1 C14 C19 -154.97(17)
O2 S1 C14 C19 -26.1(2)
N1 S1 C14 C19 89.62(19)
C19 C14 C15 C16 -0.2(3)
S1 C14 C15 C16 -179.49(17)
C14 C15 C16 C17 -0.2(3)
C15 C16 C17 C18 0.7(3)
C15 C16 C17 N2 -178.6(2)
O3 N2 C17 C18 -174.8(2)
O4 N2 C17 C18 3.5(3)
O3 N2 C17 C16 4.6(3)
O4 N2 C17 C16 -177.1(2)
C16 C17 C18 C19 -0.7(4)
N2 C17 C18 C19 178.7(2)
C17 C18 C19 C14 0.2(3)
C15 C14 C19 C18 0.2(3)
S1 C14 C19 C18 179.51(17)
